data_7252048
loop_
_publ_author_name
'Wang, Yingjie'
'Qian, Peiqi'
'Wen, Xuemei'
'Zeng, Hongmei'
'Zou, Guohong'
'Lin, Zhien'

_publ_section_title
;
 Second-harmonic generation in two hybrid organic---inorganic metal
 chlorides based on L-thioproline ligand
;
_journal_name_full CrystEngComm
_journal_paper_doi 10.1039/D6CE00330C
_journal_year 2026
_chemical_absolute_configuration ad
_chemical_formula_moiety 'C4 H8 Cl2 Cu N O2 S'
_chemical_formula_sum 'C4 H9 Cl2 Cu N O2 S'
_chemical_formula_weight 269.62
_space_group_crystal_system monoclinic
_space_group_IT_number 4
_space_group_name_Hall 'P 2yb'
_space_group_name_H-M_alt 'P 1 21 1'
_atom_sites_solution_hydrogens mixed
_atom_sites_solution_primary dual
_audit_creation_date 2026-04-22
_audit_creation_method
;
Olex2 1.2
(compiled 2018.05.29 svn.r3508 for OlexSys, GUI svn.r5506)
;
_audit_update_record
;
2026-04-23 deposited with the CCDC.	2026-05-29 downloaded from the CCDC.
;
_cell_angle_alpha 90
_cell_angle_beta 97.209(2)
_cell_angle_gamma 90
_cell_formula_units_Z 2
_cell_length_a 6.6662(3)
_cell_length_b 6.4320(3)
_cell_length_c 10.4793(6)
_cell_measurement_reflns_used 9467
_cell_measurement_temperature 303(2)
_cell_measurement_theta_max 27.817
_cell_measurement_theta_min 3.725
_cell_volume 445.77(4)
_computing_cell_refinement 'SAINT V8.41 (?, 2016)'
_computing_data_reduction 'SAINT V8.41 (?, 2016)'
_computing_molecular_graphics 'Olex2 (Dolomanov et al., 2009)'
_computing_publication_material 'Olex2 (Dolomanov et al., 2009)'
_computing_structure_refinement 'ShelXL (Sheldrick, 2015)'
_computing_structure_solution 'ShelXT (Sheldrick, 2015)'
_diffrn_ambient_temperature 303.0
_diffrn_measured_fraction_theta_full 0.998
_diffrn_measured_fraction_theta_max 0.998
_diffrn_measurement_device_type 'Bruker D8 Venture'
_diffrn_radiation_type MoK\a
_diffrn_radiation_wavelength 0.71073
_diffrn_reflns_av_R_equivalents 0.1088
_diffrn_reflns_av_unetI/netI 0.0545
_diffrn_reflns_Laue_measured_fraction_full 0.998
_diffrn_reflns_Laue_measured_fraction_max 0.998
_diffrn_reflns_limit_h_max 8
_diffrn_reflns_limit_h_min -8
_diffrn_reflns_limit_k_max 8
_diffrn_reflns_limit_k_min -8
_diffrn_reflns_limit_l_max 13
_diffrn_reflns_limit_l_min -13
_diffrn_reflns_number 24370
_diffrn_reflns_point_group_measured_fraction_full 0.999
_diffrn_reflns_point_group_measured_fraction_max 0.999
_diffrn_reflns_theta_full 25.242
_diffrn_reflns_theta_max 27.922
_diffrn_reflns_theta_min 3.080
_exptl_absorpt_coefficient_mu 3.232
_exptl_absorpt_correction_T_max 0.7456
_exptl_absorpt_correction_T_min 0.5266
_exptl_absorpt_correction_type multi-scan
_exptl_absorpt_process_details
'SADABS-2016/2 (Bruker,2016/2) was used for absorption correction. wR2(int) was 0.1611 before and 0.1067 after correction. The Ratio of minimum to maximum transmission is 0.7063. The \l/2 correction factor is Not present.'
_exptl_crystal_colour colourless
_exptl_crystal_colour_primary colourless
_exptl_crystal_density_diffrn 2.009
_exptl_crystal_description plate
_exptl_crystal_F_000 270
_exptl_crystal_size_max 0.316
_exptl_crystal_size_mid 0.304
_exptl_crystal_size_min 0.041
_refine_diff_density_max 1.678
_refine_diff_density_min -0.892
_refine_diff_density_rms 0.270
_refine_ls_abs_structure_details
;
 Refined as an inversion twin.
;
_refine_ls_abs_structure_Flack 0.06(3)
_refine_ls_extinction_coef 0.082(18)
_refine_ls_extinction_expression Fc^*^=kFc[1+0.001xFc^2^\l^3^/sin(2\q)]^-1/4^
_refine_ls_extinction_method 'SHELXL-2018/3 (Sheldrick 2018)'
_refine_ls_goodness_of_fit_ref 1.156
_refine_ls_hydrogen_treatment mixed
_refine_ls_matrix_type full
_refine_ls_number_parameters 105
_refine_ls_number_reflns 2139
_refine_ls_number_restraints 1
_refine_ls_restrained_S_all 1.156
_refine_ls_R_factor_all 0.0578
_refine_ls_R_factor_gt 0.0559
_refine_ls_shift/su_max 0.000
_refine_ls_shift/su_mean 0.000
_refine_ls_structure_factor_coef Fsqd
_refine_ls_weighting_details 'w=1/[\s^2^(Fo^2^)+(0.1067P)^2^+0.0374P] where P=(Fo^2^+2Fc^2^)/3'
_refine_ls_weighting_scheme calc
_refine_ls_wR_factor_gt 0.1466
_refine_ls_wR_factor_ref 0.1496
_reflns_Friedel_coverage 0.841
_reflns_Friedel_fraction_full 1.000
_reflns_Friedel_fraction_max 1.000
_reflns_number_gt 2049
_reflns_number_total 2139
_reflns_threshold_expression 'I > 2\s(I)'
_cod_data_source_file d6ce00330c2.cif
_cod_data_source_block mo_wyj2_121_8_a
_cod_database_code 7252048
_shelx_shelxl_version_number 2018/3
_shelx_space_group_comment
;
The symmetry employed for this shelxl refinement is uniquely defined
by the following loop, which should always be used as a source of
symmetry information in preference to the above space-group names.
They are only intended as comments.
;
_shelx_estimated_absorpt_t_max 0.879
_shelx_estimated_absorpt_t_min 0.428
_olex2_refinement_description
;
1. Twinned data refinement
 Scales: 0.94(3)
 0.06(3)
2. Fixed Uiso
 At 1.2 times of:
  All C(H) groups, All C(H,H) groups, All N(H,H) groups, All O(H) groups
3.a Ternary CH refined with riding coordinates:
 C2(H2A)
3.b Secondary CH2 refined with riding coordinates:
 N1(H1A,H1B), C3(H3A,H3B), C4(H4A,H4B)
;
_olex2_submission_special_instructions 'No special instructions were received'

loop_
_space_group_symop_operation_xyz
'x, y, z'
'-x, y+1/2, -z'

loop_
_atom_site_label
_atom_site_type_symbol
_atom_site_fract_x
_atom_site_fract_y
_atom_site_fract_z
_atom_site_U_iso_or_equiv
_atom_site_adp_type
_atom_site_occupancy
_atom_site_site_symmetry_order
_atom_site_calc_flag
_atom_site_refinement_flags_posn
_atom_site_refinement_flags_adp
_atom_site_refinement_flags_occupancy
_atom_site_disorder_assembly
_atom_site_disorder_group
Cu1 Cu 0.43458(13) 0.65778(14) 0.87954(9) 0.0434(4) Uani 1 1 d . . . . .
Cl1 Cl 0.1522(3) 0.8216(3) 0.78862(16) 0.0424(5) Uani 1 1 d . . . . .
Cl2 Cl 0.6738(2) 0.8734(3) 0.99895(16) 0.0379(4) Uani 1 1 d . . . . .
S1 S 0.6294(2) 0.5076(2) 0.73857(14) 0.0302(4) Uani 1 1 d . . . . .
O1 O 1.0163(9) 0.2523(13) 0.5873(6) 0.0530(15) Uani 1 1 d . . . . .
O2 O 0.7239(10) 0.1837(16) 0.4641(5) 0.0581(18) Uani 1 1 d . . . . .
H2 H 0.773(19) 0.18(3) 0.412(11) 0.070 Uiso 1 1 d R . . . .
N1 N 0.8611(9) 0.1798(12) 0.8078(5) 0.0407(14) Uani 1 1 d . . . . .
H1A H 0.830332 0.093898 0.869011 0.049 Uiso 1 1 calc R . . . .
H1B H 0.990138 0.159283 0.797504 0.049 Uiso 1 1 calc R . . . .
C1 C 0.8436(10) 0.1986(12) 0.5732(7) 0.0378(14) Uani 1 1 d . . . . .
C2 C 0.7292(10) 0.1312(11) 0.6834(6) 0.0372(14) Uani 1 1 d . . . . .
H2A H 0.700728 -0.018213 0.677669 0.045 Uiso 1 1 calc R . . . .
C3 C 0.5363(10) 0.2509(13) 0.6897(6) 0.0366(14) Uani 1 1 d . . . . .
H3A H 0.457777 0.191122 0.752417 0.044 Uiso 1 1 calc R . . . .
H3B H 0.454246 0.254971 0.606435 0.044 Uiso 1 1 calc R . . . .
C4 C 0.8333(11) 0.3990(14) 0.8486(7) 0.0419(15) Uani 1 1 d . . . . .
H4A H 0.956591 0.477825 0.845283 0.050 Uiso 1 1 calc R . . . .
H4B H 0.799614 0.402911 0.936010 0.050 Uiso 1 1 calc R . . . .

loop_
_atom_site_aniso_label
_atom_site_aniso_U_11
_atom_site_aniso_U_22
_atom_site_aniso_U_33
_atom_site_aniso_U_23
_atom_site_aniso_U_13
_atom_site_aniso_U_12
Cu1 0.0387(5) 0.0415(6) 0.0499(6) -0.0050(4) 0.0053(3) 0.0098(4)
Cl1 0.0416(9) 0.0414(9) 0.0447(9) 0.0025(7) 0.0068(6) 0.0186(7)
Cl2 0.0368(8) 0.0340(8) 0.0432(8) -0.0068(6) 0.0066(6) -0.0043(6)
S1 0.0294(7) 0.0282(8) 0.0333(7) 0.0007(6) 0.0045(5) 0.0067(6)
O1 0.038(3) 0.071(5) 0.053(3) 0.003(3) 0.014(2) 0.002(3)
O2 0.051(3) 0.086(6) 0.038(3) -0.004(3) 0.009(2) -0.011(3)
N1 0.043(3) 0.043(3) 0.036(3) 0.007(3) 0.007(2) 0.019(3)
C1 0.038(3) 0.036(4) 0.040(3) -0.004(3) 0.010(2) 0.004(3)
C2 0.042(3) 0.030(3) 0.041(3) -0.001(3) 0.011(3) 0.005(3)
C3 0.031(3) 0.039(4) 0.041(3) -0.004(3) 0.011(2) -0.008(3)
C4 0.037(3) 0.040(4) 0.047(3) 0.006(3) -0.003(3) 0.004(3)

loop_
_atom_type_symbol
_atom_type_description
_atom_type_scat_dispersion_real
_atom_type_scat_dispersion_imag
_atom_type_scat_source
C C 0.0033 0.0016 'International Tables Vol C Tables 4.2.6.8 and 6.1.1.4'
H H 0.0000 0.0000 'International Tables Vol C Tables 4.2.6.8 and 6.1.1.4'
Cl Cl 0.1484 0.1585 'International Tables Vol C Tables 4.2.6.8 and 6.1.1.4'
Cu Cu 0.3201 1.2651 'International Tables Vol C Tables 4.2.6.8 and 6.1.1.4'
N N 0.0061 0.0033 'International Tables Vol C Tables 4.2.6.8 and 6.1.1.4'
O O 0.0106 0.0060 'International Tables Vol C Tables 4.2.6.8 and 6.1.1.4'
S S 0.1246 0.1234 'International Tables Vol C Tables 4.2.6.8 and 6.1.1.4'

loop_
_geom_angle_atom_site_label_1
_geom_angle_atom_site_label_2
_geom_angle_atom_site_label_3
_geom_angle
_geom_angle_site_symmetry_1
_geom_angle_site_symmetry_3
_geom_angle_publ_flag
Cl1 Cu1 Cl2 114.99(8) . . ?
Cl1 Cu1 Cl2 106.83(8) . 2_647 ?
Cl1 Cu1 S1 115.64(7) . . ?
Cl2 Cu1 Cl2 113.44(4) . 2_647 ?
S1 Cu1 Cl2 100.94(7) . . ?
S1 Cu1 Cl2 104.70(7) . 2_647 ?
Cu1 Cl2 Cu1 120.28(7) . 2_657 ?
C3 S1 Cu1 111.3(2) . . ?
C4 S1 Cu1 101.1(3) . . ?
C4 S1 C3 91.8(4) . . ?
C1 O2 H2 114(10) . . ?
H1A N1 H1B 108.0 . . ?
C2 N1 H1A 109.4 . . ?
C2 N1 H1B 109.4 . . ?
C4 N1 H1A 109.4 . . ?
C4 N1 H1B 109.4 . . ?
C4 N1 C2 111.3(5) . . ?
O1 C1 O2 126.9(7) . . ?
O1 C1 C2 123.7(7) . . ?
O2 C1 C2 109.4(6) . . ?
N1 C2 C1 107.6(6) . . ?
N1 C2 H2A 110.1 . . ?
C1 C2 H2A 110.1 . . ?
C3 C2 N1 105.3(5) . . ?
C3 C2 C1 113.4(6) . . ?
C3 C2 H2A 110.1 . . ?
S1 C3 H3A 111.3 . . ?
S1 C3 H3B 111.3 . . ?
C2 C3 S1 102.3(4) . . ?
C2 C3 H3A 111.3 . . ?
C2 C3 H3B 111.3 . . ?
H3A C3 H3B 109.2 . . ?
S1 C4 H4A 110.3 . . ?
S1 C4 H4B 110.3 . . ?
N1 C4 S1 107.0(5) . . ?
N1 C4 H4A 110.3 . . ?
N1 C4 H4B 110.3 . . ?
H4A C4 H4B 108.6 . . ?

loop_
_geom_bond_atom_site_label_1
_geom_bond_atom_site_label_2
_geom_bond_distance
_geom_bond_site_symmetry_2
_geom_bond_publ_flag
Cu1 Cl1 2.2610(18) . ?
Cu1 Cl2 2.392(2) 2_647 ?
Cu1 Cl2 2.3521(19) . ?
Cu1 S1 2.2984(16) . ?
S1 C3 1.815(8) . ?
S1 C4 1.809(7) . ?
O1 C1 1.194(10) . ?
O2 H2 0.67(12) . ?
O2 C1 1.312(9) . ?
N1 H1A 0.8900 . ?
N1 H1B 0.8900 . ?
N1 C2 1.510(9) . ?
N1 C4 1.492(11) . ?
C1 C2 1.525(9) . ?
C2 H2A 0.9800 . ?
C2 C3 1.507(9) . ?
C3 H3A 0.9700 . ?
C3 H3B 0.9700 . ?
C4 H4A 0.9700 . ?
C4 H4B 0.9700 . ?

loop_
_geom_hbond_atom_site_label_D
_geom_hbond_atom_site_label_H
_geom_hbond_atom_site_label_A
_geom_hbond_distance_DH
_geom_hbond_distance_HA
_geom_hbond_distance_DA
_geom_hbond_angle_DHA
_geom_hbond_site_symmetry_A
_geom_hbond_publ_flag
O2 H2 Cl1 0.67(12) 2.41(13) 3.006(6) 150(19) 2_646 yes
N1 H1A Cl2 0.89 2.30 3.175(7) 166.0 1_545 yes
N1 H1B Cl1 0.89 2.43 3.035(7) 125.3 1_645 yes

loop_
_geom_torsion_atom_site_label_1
_geom_torsion_atom_site_label_2
_geom_torsion_atom_site_label_3
_geom_torsion_atom_site_label_4
_geom_torsion
_geom_torsion_site_symmetry_1
_geom_torsion_site_symmetry_2
_geom_torsion_site_symmetry_3
_geom_torsion_site_symmetry_4
_geom_torsion_publ_flag
Cu1 S1 C3 C2 -142.2(4) . . . . ?
Cu1 S1 C4 N1 131.8(4) . . . . ?
O1 C1 C2 N1 9.2(11) . . . . ?
O1 C1 C2 C3 125.3(9) . . . . ?
O2 C1 C2 N1 -172.0(7) . . . . ?
O2 C1 C2 C3 -55.8(9) . . . . ?
N1 C2 C3 S1 48.1(6) . . . . ?
C1 C2 C3 S1 -69.4(6) . . . . ?
C2 N1 C4 S1 6.1(7) . . . . ?
C3 S1 C4 N1 19.7(5) . . . . ?
C4 S1 C3 C2 -39.5(5) . . . . ?
C4 N1 C2 C1 85.5(7) . . . . ?
C4 N1 C2 C3 -35.8(7) . . . . ?

loop_
_twin_individual_id
_twin_individual_mass_fraction_refined
1 0.94(3)
2 0.06(3)
